data_7051950
loop_
_publ_author_name
'Clark, Thomas E.'
'Makha, Mohamed'
'Sobolev, Alexandre N.'
'Su, Dian'
'Rohrs, Henry'
'Gross, Michael L.'
'Atwood, Jerry L.'
'Raston, Colin L.'

_publ_section_title
;
 Self-organised nano-arrays of p-phosphonic acid functionalised higher
 order calixarenes
;
_journal_issue 9
_journal_name_full 'New Journal of Chemistry'
_journal_page_first 1478
_journal_paper_doi 10.1039/b801256c
_journal_volume 32
_journal_year 2008
_chemical_formula_moiety 'C78 H102 O30 P6, 0.5(C7 H8), H2 O'
_chemical_formula_sum 'C81.5 H108 O31 P6'
_chemical_formula_weight 1769.50
_chemical_name_systematic
;
?
;
_space_group_IT_number 2
_symmetry_cell_setting triclinic
_symmetry_space_group_name_Hall '-P 1'
_symmetry_space_group_name_H-M 'P -1'
_atom_sites_solution_hydrogens geom
_atom_sites_solution_primary direct
_atom_sites_solution_secondary difmap
_audit_creation_method SHELXL-97
_cell_angle_alpha 72.218(2)
_cell_angle_beta 85.667(2)
_cell_angle_gamma 80.292(2)
_cell_formula_units_Z 2
_cell_length_a 15.701(2)
_cell_length_b 15.946(2)
_cell_length_c 20.010(2)
_cell_measurement_reflns_used 6520
_cell_measurement_temperature 153(2)
_cell_measurement_theta_max 28.23
_cell_measurement_theta_min 2.26
_cell_volume 4700.7(10)
_computing_cell_refinement 'Bruker SAINT'
_computing_data_collection 'Bruker SMART'
_computing_data_reduction 'Bruker SAINT'
_computing_molecular_graphics 'Bruker SHELXTL, v. 5.1'
_computing_publication_material 'Bruker SHELXTL, v. 5.1'
_computing_structure_refinement 'Bruker SHELXTL, v. 5.1'
_computing_structure_solution 'Bruker SHELXTL, v. 5.1'
_diffrn_ambient_temperature 100(2)
_diffrn_measured_fraction_theta_full 0.880
_diffrn_measured_fraction_theta_max 0.880
_diffrn_measurement_device_type 'Bruker AXS CCD'
_diffrn_measurement_method '\w scans'
_diffrn_radiation_monochromator graphite
_diffrn_radiation_source 'sealed tube'
_diffrn_radiation_type MoK\a
_diffrn_radiation_wavelength 0.71073
_diffrn_reflns_av_R_equivalents 0.0201
_diffrn_reflns_av_sigmaI/netI 0.0411
_diffrn_reflns_limit_h_max 20
_diffrn_reflns_limit_h_min -20
_diffrn_reflns_limit_k_max 19
_diffrn_reflns_limit_k_min -21
_diffrn_reflns_limit_l_max 26
_diffrn_reflns_limit_l_min -26
_diffrn_reflns_number 34889
_diffrn_reflns_theta_full 28.54
_diffrn_reflns_theta_max 28.54
_diffrn_reflns_theta_min 1.67
_exptl_absorpt_coefficient_mu 0.190
_exptl_absorpt_correction_T_max 0.9193
_exptl_absorpt_correction_T_min 0.9026
_exptl_absorpt_correction_type multi-scan
_exptl_absorpt_process_details 'SADABS - Bruker area detector absorption corrections'
_exptl_crystal_colour colorless
_exptl_crystal_density_diffrn 1.250
_exptl_crystal_density_meas ?
_exptl_crystal_density_method .
_exptl_crystal_description prism
_exptl_crystal_F_000 1870
_exptl_crystal_size_max 0.55
_exptl_crystal_size_mid 0.50
_exptl_crystal_size_min 0.45
_refine_diff_density_max 1.830
_refine_diff_density_min -1.330
_refine_diff_density_rms 0.115
_refine_ls_extinction_coef 0.0019(4)
_refine_ls_extinction_expression Fc^*^=kFc[1+0.001xFc^2^\l^3^/sin(2\q)]^-1/4^
_refine_ls_extinction_method SHELXL
_refine_ls_goodness_of_fit_ref 1.142
_refine_ls_hydrogen_treatment constr
_refine_ls_matrix_type full
_refine_ls_number_parameters 983
_refine_ls_number_reflns 21036
_refine_ls_number_restraints 111
_refine_ls_restrained_S_all 1.164
_refine_ls_R_factor_all 0.1752
_refine_ls_R_factor_gt 0.1346
_refine_ls_shift/su_max 0.004
_refine_ls_shift/su_mean 0.000
_refine_ls_structure_factor_coef Fsqd
_refine_ls_weighting_details 'calc w=1/[\s^2^(Fo^2^)+(0.0500P)^2^+23.0000P] where P=(Fo^2^+2Fc^2^)/3'
_refine_ls_weighting_scheme calc
_refine_ls_wR_factor_gt 0.2911
_refine_ls_wR_factor_ref 0.3120
_reflns_number_gt 13529
_reflns_number_total 21036
_reflns_threshold_expression >2sigma(I)
_cod_data_source_file b801256c.txt
_cod_data_source_block 3d
_cod_depositor_comments
;
The following automatic conversions were performed:
'_symmetry_cell_setting' value 'Triclinic' changed to 'triclinic'
according to '/home/saulius/struct/CIF-dictionaries/cif_core.dic'
dictionary named 'cif_core.dic' version 2.4.1 from 2010-06-29.

Automatic conversion script
Id: cif_fix_enum 1527 2010-12-29 10:47:43Z saulius 
;
_cod_original_formula_sum 'C81.50 H108 O31 P6'
_cod_database_code 7051950

loop_
_symmetry_equiv_pos_as_xyz
'x, y, z'
'-x, -y, -z'

loop_
_atom_site_label
_atom_site_type_symbol
_atom_site_fract_x
_atom_site_fract_y
_atom_site_fract_z
_atom_site_U_iso_or_equiv
_atom_site_adp_type
_atom_site_occupancy
_atom_site_symmetry_multiplicity
_atom_site_calc_flag
_atom_site_refinement_flags
_atom_site_disorder_assembly
_atom_site_disorder_group
O1 O -0.3537(2) 1.3197(3) 0.11400(18) 0.0397(8) Uani 1 1 d . . .
C11 C -0.3281(3) 1.3712(4) 0.1529(3) 0.0415(12) Uani 1 1 d . . .
C12 C -0.3152(3) 1.4589(4) 0.1178(3) 0.0426(12) Uani 1 1 d . . .
C13 C -0.2843(4) 1.5058(4) 0.1573(3) 0.0517(14) Uani 1 1 d . . .
H13A H -0.2740 1.5652 0.1353 0.062 Uiso 1 1 calc R . .
C14 C -0.2681(4) 1.4657(5) 0.2292(4) 0.0608(18) Uani 1 1 d . A .
C15 C -0.2824(4) 1.3791(4) 0.2613(3) 0.0585(17) Uani 1 1 d . . .
H15A H -0.2717 1.3526 0.3099 0.070 Uiso 1 1 calc R . .
C16 C -0.3126(4) 1.3295(4) 0.2235(3) 0.0471(13) Uani 1 1 d . . .
C17 C -0.4401(3) 1.3243(4) 0.1057(3) 0.0468(13) Uani 1 1 d . . .
O17 O -0.4931(3) 1.3691(4) 0.1319(3) 0.0791(16) Uani 1 1 d . . .
C18 C -0.4554(4) 1.2693(4) 0.0611(3) 0.0542(15) Uani 1 1 d . . .
H18A H -0.5133 1.2523 0.0718 0.081 Uiso 1 1 calc R . .
H18B H -0.4120 1.2155 0.0707 0.081 Uiso 1 1 calc R . .
H18C H -0.4512 1.3038 0.0115 0.081 Uiso 1 1 calc R . .
P1 P -0.22713(17) 1.52907(15) 0.27668(13) 0.0908(8) Uani 1 1 d D . .
O11 O -0.1552(5) 1.5756(7) 0.2464(7) 0.112(4) Uiso 0.50 1 d PD A 1
O12 O -0.3130(4) 1.5863(5) 0.2966(5) 0.079(2) Uiso 0.50 1 d PD A 1
C121 C -0.3418(12) 1.6711(10) 0.2444(9) 0.112(4) Uiso 0.50 1 d PD A 1
H12A H -0.3609 1.6605 0.2020 0.134 Uiso 0.50 1 calc PR A 1
H12B H -0.2938 1.7064 0.2306 0.134 Uiso 0.50 1 calc PR A 1
C122 C -0.4148(14) 1.7202(11) 0.2757(13) 0.145(7) Uiso 0.50 1 d PD A 1
H12E H -0.4387 1.7748 0.2400 0.217 Uiso 0.50 1 calc PR A 1
H12F H -0.3940 1.7357 0.3147 0.217 Uiso 0.50 1 calc PR A 1
H12G H -0.4598 1.6825 0.2932 0.217 Uiso 0.50 1 calc PR A 1
O13 O -0.2183(9) 1.4633(8) 0.3542(4) 0.101(3) Uiso 0.50 1 d PD A 1
C131 C -0.1375(10) 1.4036(15) 0.3753(11) 0.155(7) Uiso 0.50 1 d PD A 1
C132 C -0.1512(15) 1.3375(12) 0.4443(10) 0.130(6) Uiso 0.50 1 d PD A 1
O11' O -0.2311(8) 1.4983(8) 0.3527(3) 0.112(4) Uiso 0.50 1 d PD A 2
O12' O -0.2581(6) 1.6312(4) 0.2385(5) 0.079(2) Uiso 0.50 1 d PD A 2
C12' C -0.3510(7) 1.6616(9) 0.2437(12) 0.112(4) Uiso 0.50 1 d PD A 2
H12C H -0.3787 1.6157 0.2797 0.134 Uiso 0.50 1 calc PR A 2
H12D H -0.3781 1.6724 0.1982 0.134 Uiso 0.50 1 calc PR A 2
C12" C -0.3624(14) 1.7454(13) 0.2636(16) 0.145(7) Uiso 0.50 1 d PD A 2
H12H H -0.4139 1.7482 0.2942 0.217 Uiso 0.50 1 calc PR A 2
H12I H -0.3692 1.7967 0.2212 0.217 Uiso 0.50 1 calc PR A 2
H12J H -0.3115 1.7467 0.2886 0.217 Uiso 0.50 1 calc PR A 2
O13' O -0.1335(5) 1.5396(10) 0.2405(6) 0.101(3) Uiso 0.50 1 d PD A 2
C13' C -0.0520(9) 1.4968(17) 0.2744(10) 0.155(7) Uiso 0.50 1 d PD A 2
H13D H -0.0481 1.4312 0.2871 0.186 Uiso 0.50 1 calc PR A 2
H13E H -0.0487 1.5132 0.3179 0.186 Uiso 0.50 1 calc PR A 2
C13" C 0.0201(6) 1.5264(19) 0.2253(14) 0.130(6) Uiso 0.50 1 d PD A 2
C1 C -0.3348(3) 1.5045(4) 0.0414(3) 0.0432(12) Uani 1 1 d . . .
H1A H -0.3073 1.5590 0.0258 0.052 Uiso 1 1 calc R . .
H1B H -0.3981 1.5236 0.0375 0.052 Uiso 1 1 calc R . .
O2 O -0.1642(2) 1.3948(3) 0.0428(2) 0.0500(10) Uani 1 1 d . . .
C21 C -0.2226(3) 1.4011(4) -0.0092(3) 0.0411(12) Uani 1 1 d . . .
C22 C -0.1967(3) 1.3508(4) -0.0551(3) 0.0406(12) Uani 1 1 d . . .
C23 C -0.2561(4) 1.3482(4) -0.1021(3) 0.0434(12) Uani 1 1 d . . .
H23A H -0.2398 1.3142 -0.1339 0.052 Uiso 1 1 calc R . .
C24 C -0.3399(3) 1.3953(4) -0.1031(3) 0.0412(12) Uani 1 1 d . . .
C25 C -0.3633(3) 1.4459(4) -0.0569(3) 0.0401(12) Uani 1 1 d . . .
H25A H -0.4200 1.4786 -0.0584 0.048 Uiso 1 1 calc R . .
C26 C -0.3058(3) 1.4498(3) -0.0087(3) 0.0395(12) Uani 1 1 d . . .
C27 C -0.1243(4) 1.4671(6) 0.0350(5) 0.070(2) Uani 1 1 d . . .
O27 O -0.1370(4) 1.5328(4) -0.0123(4) 0.096(2) Uani 1 1 d . . .
C28 C -0.0640(5) 1.4494(6) 0.0947(5) 0.092(3) Uani 1 1 d . . .
H28A H -0.0444 1.5051 0.0937 0.138 Uiso 1 1 calc R . .
H28B H -0.0139 1.4056 0.0899 0.138 Uiso 1 1 calc R . .
H28C H -0.0945 1.4261 0.1395 0.138 Uiso 1 1 calc R . .
P2 P -0.42150(10) 1.38780(12) -0.15790(8) 0.0532(4) Uani 1 1 d D . .
O21 O -0.5071(2) 1.3881(3) -0.1227(2) 0.0598(11) Uani 1 1 d D . .
O22 O -0.4135(3) 1.4662(3) -0.2262(2) 0.0826(17) Uani 1 1 d D . .
C221 C -0.4857(5) 1.5145(5) -0.2698(5) 0.101(3) Uani 1 1 d D . .
H22A H -0.5385 1.5203 -0.2402 0.121 Uiso 1 1 calc R . .
H22B H -0.4963 1.4819 -0.3025 0.121 Uiso 1 1 calc R . .
C222 C -0.4652(7) 1.6043(5) -0.3100(5) 0.139(5) Uani 1 1 d D . .
H22C H -0.5145 1.6387 -0.3386 0.208 Uiso 1 1 calc R . .
H22D H -0.4143 1.5980 -0.3406 0.208 Uiso 1 1 calc R . .
H22E H -0.4533 1.6355 -0.2772 0.208 Uiso 1 1 calc R . .
O23 O -0.3877(3) 1.3028(3) -0.1823(3) 0.0801(16) Uani 1 1 d D . .
C231 C -0.3945(8) 1.2163(4) -0.1312(5) 0.122(4) Uani 1 1 d D . .
H23B H -0.4549 1.2144 -0.1131 0.146 Uiso 1 1 calc R . .
H23C H -0.3569 1.2063 -0.0910 0.146 Uiso 1 1 calc R . .
C232 C -0.3674(9) 1.1463(5) -0.1662(8) 0.177(7) Uani 1 1 d D . .
H23D H -0.3747 1.0881 -0.1333 0.265 Uiso 1 1 calc R . .
H23E H -0.3065 1.1462 -0.1812 0.265 Uiso 1 1 calc R . .
H23F H -0.4030 1.1584 -0.2072 0.265 Uiso 1 1 calc R . .
C2 C -0.1066(3) 1.2976(4) -0.0519(3) 0.0456(13) Uani 1 1 d . . .
H2A H -0.0898 1.2916 -0.0991 0.055 Uiso 1 1 calc R . .
H2B H -0.0658 1.3319 -0.0403 0.055 Uiso 1 1 calc R . .
O3 O 0.0556(2) 1.1896(3) -0.0309(2) 0.0521(10) Uani 1 1 d . . .
C31 C -0.0142(3) 1.1537(4) 0.0112(3) 0.0390(11) Uani 1 1 d . . .
C32 C 0.0012(3) 1.0669(4) 0.0553(3) 0.0365(11) Uani 1 1 d . . .
C33 C -0.0702(3) 1.0300(4) 0.0904(3) 0.0387(11) Uani 1 1 d . . .
H33A H -0.0623 0.9705 0.1205 0.046 Uiso 1 1 calc R . .
C34 C -0.1534(3) 1.0795(4) 0.0820(3) 0.0386(11) Uani 1 1 d . . .
C35 C -0.1656(3) 1.1666(4) 0.0381(3) 0.0375(11) Uani 1 1 d . . .
H35A H -0.2220 1.2004 0.0334 0.045 Uiso 1 1 calc R . .
C36 C -0.0961(3) 1.2054(4) 0.0007(3) 0.0372(11) Uani 1 1 d . . .
C37 C 0.0928(4) 1.2463(5) -0.0083(4) 0.0595(17) Uani 1 1 d . . .
O37 O 0.0712(3) 1.2635(4) 0.0453(3) 0.0732(14) Uani 1 1 d . . .
C38 C 0.1626(4) 1.2833(6) -0.0618(5) 0.084(3) Uani 1 1 d . . .
H38A H 0.2029 1.3060 -0.0390 0.126 Uiso 1 1 calc R . .
H38B H 0.1354 1.3318 -0.1008 0.126 Uiso 1 1 calc R . .
H38C H 0.1941 1.2358 -0.0797 0.126 Uiso 1 1 calc R . .
P3 P -0.24401(9) 1.02828(10) 0.12591(8) 0.0458(4) Uani 1 1 d D B .
O31 O -0.3154(2) 1.0913(3) 0.1429(2) 0.0577(11) Uani 1 1 d D . .
O32 O -0.2647(3) 0.9765(3) 0.0763(2) 0.0678(13) Uani 1 1 d D . .
C321 C -0.3392(5) 0.9296(6) 0.0929(5) 0.127(5) Uani 1 1 d D . .
H32A H -0.3601 0.9250 0.1416 0.152 Uiso 1 1 calc R . .
H32B H -0.3231 0.8687 0.0886 0.152 Uiso 1 1 calc R . .
C322 C -0.4080(5) 0.9809(10) 0.0426(8) 0.204(9) Uani 1 1 d D . .
H32C H -0.4551 0.9460 0.0476 0.307 Uiso 1 1 calc R . .
H32D H -0.3839 0.9934 -0.0054 0.307 Uiso 1 1 calc R . .
H32E H -0.4304 1.0372 0.0526 0.307 Uiso 1 1 calc R . .
O33 O -0.2077(3) 0.9498(3) 0.1928(2) 0.0649(12) Uani 1 1 d D . .
C331 C -0.1906(5) 0.9690(5) 0.2569(3) 0.074(2) Uiso 0.50 1 d PD B 1
H33B H -0.1747 1.0294 0.2450 0.089 Uiso 0.50 1 calc PR B 1
H33C H -0.1415 0.9256 0.2812 0.089 Uiso 0.50 1 calc PR B 1
C332 C -0.2678(8) 0.9635(11) 0.3036(5) 0.075(4) Uiso 0.50 1 d PD B 1
H33F H -0.2557 0.9759 0.3467 0.113 Uiso 0.50 1 calc PR B 1
H33G H -0.2833 0.9035 0.3154 0.113 Uiso 0.50 1 calc PR B 1
H33H H -0.3160 1.0073 0.2797 0.113 Uiso 0.50 1 calc PR B 1
C33' C -0.1906(5) 0.9690(5) 0.2569(3) 0.074(2) Uiso 0.50 1 d P B 2
H33D H -0.2193 1.0293 0.2568 0.089 Uiso 0.50 1 calc PR B 2
H33E H -0.1277 0.9643 0.2629 0.089 Uiso 0.50 1 calc PR B 2
C33" C -0.2303(12) 0.8950(13) 0.3160(10) 0.092(5) Uiso 0.50 1 d P B 2
H33I H -0.2168 0.8981 0.3621 0.138 Uiso 0.50 1 calc PR B 2
H33J H -0.2057 0.8362 0.3114 0.138 Uiso 0.50 1 calc PR B 2
H33K H -0.2931 0.9044 0.3114 0.138 Uiso 0.50 1 calc PR B 2
C3 C 0.0915(3) 1.0115(4) 0.0635(3) 0.0388(11) Uani 1 1 d . . .
H3A H 0.0858 0.9484 0.0705 0.047 Uiso 1 1 calc R . .
H3B H 0.1252 1.0319 0.0192 0.047 Uiso 1 1 calc R . .
O4 O 0.0599(2) 0.9144(3) 0.2084(2) 0.0449(9) Uani 1 1 d . . .
C41 C 0.1274(3) 0.9658(4) 0.1933(3) 0.0415(12) Uani 1 1 d . . .
C42 C 0.1759(3) 0.9649(4) 0.2493(3) 0.0458(13) Uani 1 1 d . . .
C43 C 0.2405(3) 1.0189(5) 0.2343(3) 0.0541(16) Uani 1 1 d . . .
H43A H 0.2742 1.0204 0.2713 0.065 Uiso 1 1 calc R . .
C44 C 0.2566(3) 1.0707(5) 0.1660(3) 0.0539(16) Uani 1 1 d . C .
C45 C 0.2073(3) 1.0686(4) 0.1109(3) 0.0462(13) Uani 1 1 d . . .
H45A H 0.2188 1.1034 0.0643 0.055 Uiso 1 1 calc R . .
C46 C 0.1419(3) 1.0162(4) 0.1236(3) 0.0395(12) Uani 1 1 d . . .
C47 C 0.0780(5) 0.8289(5) 0.2040(4) 0.0607(17) Uani 1 1 d . . .
O47 O 0.1479(4) 0.7977(4) 0.1879(3) 0.0840(17) Uani 1 1 d . . .
C48 C -0.0007(5) 0.7846(5) 0.2215(5) 0.076(2) Uani 1 1 d . . .
H48A H 0.0160 0.7202 0.2298 0.114 Uiso 1 1 calc R . .
H48B H -0.0405 0.8086 0.1824 0.114 Uiso 1 1 calc R . .
H48C H -0.0293 0.7958 0.2639 0.114 Uiso 1 1 calc R . .
P4 P 0.33933(13) 1.1381(2) 0.14680(10) 0.0931(9) Uani 1 1 d D . .
O41 O 0.3645(6) 1.1737(6) 0.0722(2) 0.0694(18) Uiso 0.50 1 d PD C 1
O42 O 0.3142(9) 1.2080(6) 0.1887(4) 0.095(2) Uiso 0.50 1 d PD C 1
C421 C 0.2591(10) 1.2875(7) 0.1478(9) 0.098(4) Uiso 0.50 1 d PD C 1
H42A H 0.1974 1.2816 0.1587 0.117 Uiso 0.50 1 calc PR C 1
H42B H 0.2702 1.2961 0.0970 0.117 Uiso 0.50 1 calc PR C 1
C422 C 0.2799(14) 1.3645(6) 0.1671(12) 0.102(5) Uiso 0.50 1 d PD C 1
H42E H 0.2298 1.4120 0.1586 0.153 Uiso 0.50 1 calc PR C 1
H42F H 0.3294 1.3868 0.1384 0.153 Uiso 0.50 1 calc PR C 1
H42G H 0.2941 1.3457 0.2168 0.153 Uiso 0.50 1 calc PR C 1
O43 O 0.4119(5) 1.0698(5) 0.1968(4) 0.0626(17) Uiso 0.50 1 d PD C 1
C431 C 0.4859(9) 1.0977(9) 0.2198(9) 0.088(4) Uiso 0.50 1 d PD C 1
H43B H 0.4661 1.1475 0.2398 0.106 Uiso 0.50 1 calc PR C 1
H43C H 0.5256 1.1183 0.1794 0.106 Uiso 0.50 1 calc PR C 1
C432 C 0.5313(10) 1.0200(13) 0.2737(9) 0.110(5) Uiso 0.50 1 d PD C 1
H43F H 0.5817 1.0370 0.2894 0.165 Uiso 0.50 1 calc PR C 1
H43G H 0.5502 0.9709 0.2536 0.165 Uiso 0.50 1 calc PR C 1
H43H H 0.4918 1.0009 0.3139 0.165 Uiso 0.50 1 calc PR C 1
O41' O 0.3725(6) 1.1453(7) 0.0752(3) 0.0694(18) Uiso 0.50 1 d PD C 2
O42' O 0.3007(10) 1.2241(6) 0.1669(6) 0.095(2) Uiso 0.50 1 d PD C 2
C42' C 0.2817(14) 1.3175(7) 0.1280(7) 0.098(4) Uiso 0.50 1 d PD C 2
H42C H 0.2399 1.3259 0.0910 0.117 Uiso 0.50 1 calc PR C 2
H42D H 0.3352 1.3393 0.1051 0.117 Uiso 0.50 1 calc PR C 2
C42" C 0.2447(14) 1.3685(8) 0.1770(11) 0.102(5) Uiso 0.50 1 d PD C 2
H42H H 0.1980 1.4152 0.1542 0.153 Uiso 0.50 1 calc PR C 2
H42I H 0.2900 1.3958 0.1898 0.153 Uiso 0.50 1 calc PR C 2
H42J H 0.2218 1.3282 0.2194 0.153 Uiso 0.50 1 calc PR C 2
O43' O 0.4050(4) 1.1217(6) 0.2055(3) 0.0626(17) Uiso 0.50 1 d PD C 2
C43' C 0.4860(6) 1.0647(9) 0.1977(7) 0.088(4) Uiso 0.50 1 d PD C 2
H43D H 0.5357 1.0956 0.1978 0.106 Uiso 0.50 1 calc PR C 2
H43E H 0.4875 1.0506 0.1527 0.106 Uiso 0.50 1 calc PR C 2
C43" C 0.4915(12) 0.9815(8) 0.2574(10) 0.110(5) Uiso 0.50 1 d PD C 2
H43I H 0.5280 0.9331 0.2435 0.165 Uiso 0.50 1 calc PR C 2
H43J H 0.4334 0.9661 0.2704 0.165 Uiso 0.50 1 calc PR C 2
H43K H 0.5166 0.9905 0.2975 0.165 Uiso 0.50 1 calc PR C 2
C4 C 0.1634(4) 0.9038(5) 0.3226(3) 0.0528(15) Uani 1 1 d . . .
H4A H 0.2069 0.9113 0.3529 0.063 Uiso 1 1 calc R . .
H4B H 0.1762 0.8416 0.3208 0.063 Uiso 1 1 calc R . .
O5 O 0.0680(3) 1.0768(3) 0.3268(2) 0.0575(11) Uani 1 1 d . . .
C51 C 0.0344(4) 0.9989(4) 0.3647(3) 0.0463(13) Uani 1 1 d . . .
C52 C -0.0421(4) 1.0086(4) 0.4045(3) 0.0461(13) Uani 1 1 d . . .
C53 C -0.0809(4) 0.9336(5) 0.4342(3) 0.0547(15) Uani 1 1 d . . .
H53A H -0.1330 0.9383 0.4612 0.066 Uiso 1 1 calc R . .
C54 C -0.0458(5) 0.8522(5) 0.4257(4) 0.0639(18) Uani 1 1 d . . .
C55 C 0.0340(4) 0.8442(5) 0.3890(4) 0.0601(16) Uani 1 1 d . . .
H55A H 0.0601 0.7873 0.3857 0.072 Uiso 1 1 calc R . .
C56 C 0.0748(4) 0.9164(4) 0.3580(3) 0.0489(14) Uani 1 1 d . . .
C57 C 0.1289(4) 1.1031(5) 0.3583(4) 0.0596(17) Uani 1 1 d . . .
O57 O 0.1579(3) 1.0599(4) 0.4131(3) 0.0740(14) Uani 1 1 d . . .
C58 C 0.1501(6) 1.1922(6) 0.3144(5) 0.099(3) Uani 1 1 d . . .
H58A H 0.1912 1.2113 0.3390 0.148 Uiso 1 1 calc R . .
H58B H 0.0972 1.2359 0.3062 0.148 Uiso 1 1 calc R . .
H58C H 0.1758 1.1874 0.2693 0.148 Uiso 1 1 calc R . .
P5 P -0.1003(2) 0.7584(2) 0.4612(2) 0.1244(13) Uani 1 1 d D . .
O51 O -0.1842(4) 0.7819(6) 0.4918(4) 0.138(3) Uiso 1 1 d D . .
O52 O -0.1010(7) 0.7159(6) 0.3995(4) 0.173(4) Uiso 1 1 d D . .
C521 C -0.1726(9) 0.6725(10) 0.3903(9) 0.208 Uiso 1 1 d D . .
H52A H -0.1702 0.6665 0.3424 0.208 Uiso 1 1 calc R . .
H52B H -0.2286 0.7083 0.3973 0.208 Uiso 1 1 calc R . .
C522 C -0.1635(13) 0.5828(10) 0.4437(11) 0.260 Uiso 1 1 d D . .
H52C H -0.2003 0.5460 0.4315 0.260 Uiso 1 1 calc R . .
H52D H -0.1811 0.5893 0.4901 0.260 Uiso 1 1 calc R . .
H52E H -0.1031 0.5541 0.4445 0.260 Uiso 1 1 calc R . .
O53 O -0.0357(7) 0.6805(7) 0.5048(6) 0.237(6) Uiso 1 1 d D . .
C531 C -0.0141(12) 0.6898(15) 0.5720(8) 0.284 Uiso 1 1 d D . .
H53B H 0.0292 0.7305 0.5647 0.284 Uiso 1 1 calc R . .
H53C H 0.0099 0.6311 0.6041 0.284 Uiso 1 1 calc R . .
C532 C -0.0969(18) 0.727(2) 0.6018(12) 0.355 Uiso 1 1 d D . .
C5 C -0.0771(4) 1.0964(4) 0.4189(3) 0.0472(13) Uani 1 1 d . . .
H5A H -0.0649 1.0908 0.4680 0.057 Uiso 1 1 calc R . .
H5B H -0.0458 1.1433 0.3879 0.057 Uiso 1 1 calc R . .
O6 O -0.1546(3) 1.1567(3) 0.2815(2) 0.0524(10) Uani 1 1 d . . .
C61 C -0.2078(4) 1.1605(4) 0.3408(3) 0.0479(14) Uani 1 1 d . . .
C62 C -0.2954(4) 1.1904(4) 0.3298(3) 0.0520(15) Uani 1 1 d . . .
C63 C -0.3503(4) 1.1825(5) 0.3877(3) 0.0560(16) Uani 1 1 d . . .
H63A H -0.4105 1.2026 0.3814 0.067 Uiso 1 1 calc R . .
C64 C -0.3190(4) 1.1453(5) 0.4557(3) 0.0573(16) Uani 1 1 d . D .
C65 C -0.2306(4) 1.1192(4) 0.4648(3) 0.0509(14) Uani 1 1 d . . .
H65A H -0.2090 1.0964 0.5110 0.061 Uiso 1 1 calc R . .
C66 C -0.1732(4) 1.1258(4) 0.4077(3) 0.0461(13) Uani 1 1 d . . .
C67 C -0.0972(4) 1.2161(5) 0.2558(3) 0.0554(16) Uani 1 1 d . . .
O67 O -0.0862(3) 1.2705(3) 0.2829(2) 0.0638(12) Uani 1 1 d . . .
C68 C -0.0524(5) 1.2007(6) 0.1907(3) 0.071(2) Uani 1 1 d . . .
H68A H -0.0007 1.2297 0.1803 0.106 Uiso 1 1 calc R . .
H68B H -0.0917 1.2258 0.1513 0.106 Uiso 1 1 calc R . .
H68C H -0.0358 1.1365 0.1981 0.106 Uiso 1 1 calc R . .
P6 P -0.39140(12) 1.12744(18) 0.53096(10) 0.0836(7) Uani 1 1 d D . .
O61 O -0.4820(4) 1.1536(6) 0.5105(6) 0.084(2) Uiso 0.50 1 d PD D 1
O62 O -0.3679(6) 1.0313(4) 0.5823(5) 0.081(2) Uiso 0.50 1 d PD D 1
C621 C -0.3988(17) 0.9620(7) 0.5609(10) 0.126(6) Uiso 0.50 1 d PD D 1
H62A H -0.3745 0.9616 0.5138 0.151 Uiso 0.50 1 calc PR D 1
H62B H -0.4626 0.9737 0.5585 0.151 Uiso 0.50 1 calc PR D 1
C622 C -0.3707(17) 0.8749(5) 0.6133(13) 0.129(6) Uiso 0.50 1 d PD D 1
H62E H -0.3732 0.8267 0.5930 0.193 Uiso 0.50 1 calc PR D 1
H62F H -0.4089 0.8682 0.6550 0.193 Uiso 0.50 1 calc PR D 1
H62G H -0.3112 0.8723 0.6266 0.193 Uiso 0.50 1 calc PR D 1
O63 O -0.3599(5) 1.1873(5) 0.5721(4) 0.0608(16) Uiso 0.50 1 d PD D 1
C631 C -0.4050(14) 1.2105(15) 0.6318(10) 0.143(7) Uiso 0.50 1 d PD D 1
H63B H -0.3977 1.1585 0.6745 0.172 Uiso 0.50 1 calc PR D 1
H63C H -0.4676 1.2288 0.6226 0.172 Uiso 0.50 1 calc PR D 1
C632 C -0.3676(16) 1.2855(14) 0.6421(11) 0.135(6) Uiso 0.50 1 d PD D 1
H63F H -0.3991 1.3047 0.6803 0.203 Uiso 0.50 1 calc PR D 1
H63G H -0.3724 1.3355 0.5987 0.203 Uiso 0.50 1 calc PR D 1
H63H H -0.3065 1.2657 0.6538 0.203 Uiso 0.50 1 calc PR D 1
O61' O -0.3515(6) 1.1155(6) 0.5968(4) 0.084(2) Uiso 0.50 1 d PD D 2
O62' O -0.4253(7) 1.0384(5) 0.5275(5) 0.081(2) Uiso 0.50 1 d PD D 2
C62' C -0.3701(13) 0.9521(9) 0.5407(11) 0.126(6) Uiso 0.50 1 d PD D 2
H62C H -0.3101 0.9578 0.5487 0.151 Uiso 0.50 1 calc PR D 2
H62D H -0.3695 0.9294 0.4998 0.151 Uiso 0.50 1 calc PR D 2
C62" C -0.4054(18) 0.8895(9) 0.6041(12) 0.129(6) Uiso 0.50 1 d PD D 2
O63' O -0.4766(4) 1.1911(6) 0.5117(4) 0.0608(16) Uiso 0.50 1 d PD D 2
C63' C -0.5444(9) 1.1960(15) 0.5647(7) 0.143(7) Uiso 0.50 1 d PD D 2
H63D H -0.5228 1.2145 0.6025 0.172 Uiso 0.50 1 calc PR D 2
H63E H -0.5629 1.1370 0.5858 0.172 Uiso 0.50 1 calc PR D 2
C63" C -0.6185(8) 1.2627(15) 0.5298(12) 0.135(6) Uiso 0.50 1 d PD D 2
C6 C -0.3292(4) 1.2338(4) 0.2562(3) 0.0529(15) Uani 1 1 d . . .
H6A H -0.3922 1.2330 0.2576 0.063 Uiso 1 1 calc R . .
H6B H -0.3018 1.1977 0.2257 0.063 Uiso 1 1 calc R . .
C1A C 0.0988(8) 0.5284(9) 0.2789(6) 0.091(2) Uiso 0.50 1 d PG E 1
C2A C 0.0474(7) 0.5528(9) 0.3317(7) 0.091(2) Uiso 0.50 1 d PG E 1
H2AA H -0.0125 0.5484 0.3352 0.109 Uiso 0.50 1 calc PR E 1
C3A C 0.0836(8) 0.5836(8) 0.3793(6) 0.091(2) Uiso 0.50 1 d PG E 1
H3AA H 0.0485 0.6002 0.4153 0.109 Uiso 0.50 1 calc PR E 1
C4A C 0.1712(8) 0.5900(8) 0.3740(6) 0.091(2) Uiso 0.50 1 d PG E 1
H4AA H 0.1960 0.6111 0.4066 0.109 Uiso 0.50 1 calc PR E 1
C5A C 0.2226(7) 0.5657(8) 0.3212(7) 0.091(2) Uiso 0.50 1 d PG E 1
H5AA H 0.2825 0.5701 0.3177 0.109 Uiso 0.50 1 calc PR E 1
C6A C 0.1864(8) 0.5349(8) 0.2737(6) 0.091(2) Uiso 0.50 1 d PG E 1
H6AA H 0.2215 0.5182 0.2376 0.109 Uiso 0.50 1 calc PR E 1
C7A C 0.0593(14) 0.4942(14) 0.2312(11) 0.093(6) Uiso 0.50 1 d P E 1
H7AA H 0.0912 0.4356 0.2318 0.139 Uiso 0.50 1 calc PR E 1
H7AB H 0.0610 0.5353 0.1836 0.139 Uiso 0.50 1 calc PR E 1
H7AC H -0.0009 0.4885 0.2462 0.139 Uiso 0.50 1 calc PR E 1
O1W O -0.6276(3) 1.2691(4) -0.0679(3) 0.0755(14) Uani 1 1 d . . .
H1W H -0.5911 1.3048 -0.0841 0.113 Uiso 1 1 d . . .
H2W H -0.6297 1.2399 -0.0248 0.113 Uiso 1 1 d . . .

loop_
_atom_site_aniso_label
_atom_site_aniso_U_11
_atom_site_aniso_U_22
_atom_site_aniso_U_33
_atom_site_aniso_U_23
_atom_site_aniso_U_13
_atom_site_aniso_U_12
O1 0.0282(17) 0.052(2) 0.0378(19) -0.0135(16) -0.0029(14) -0.0018(15)
C11 0.030(2) 0.053(3) 0.040(3) -0.019(2) -0.006(2) 0.006(2)
C12 0.032(3) 0.048(3) 0.049(3) -0.019(3) -0.005(2) 0.006(2)
C13 0.044(3) 0.051(4) 0.063(4) -0.025(3) -0.010(3) 0.005(3)
C14 0.059(4) 0.062(4) 0.066(4) -0.033(3) -0.026(3) 0.015(3)
C15 0.066(4) 0.060(4) 0.048(3) -0.023(3) -0.025(3) 0.020(3)
C16 0.042(3) 0.052(3) 0.042(3) -0.014(3) -0.008(2) 0.011(2)
C17 0.030(3) 0.054(4) 0.048(3) -0.004(3) -0.006(2) -0.002(2)
O17 0.033(2) 0.094(4) 0.120(5) -0.053(4) -0.005(2) 0.005(2)
C18 0.045(3) 0.065(4) 0.051(3) -0.008(3) -0.010(3) -0.017(3)
P1 0.1166(19) 0.0720(14) 0.0930(16) -0.0457(12) -0.0621(15) 0.0262(13)
C1 0.039(3) 0.041(3) 0.047(3) -0.014(2) -0.002(2) 0.003(2)
O2 0.0327(19) 0.056(3) 0.063(3) -0.024(2) -0.0044(17) -0.0001(17)
C21 0.033(3) 0.040(3) 0.046(3) -0.009(2) 0.000(2) -0.001(2)
C22 0.034(3) 0.037(3) 0.044(3) -0.007(2) 0.008(2) -0.001(2)
C23 0.045(3) 0.039(3) 0.040(3) -0.007(2) 0.006(2) 0.000(2)
C24 0.038(3) 0.043(3) 0.037(3) -0.008(2) 0.001(2) 0.000(2)
C25 0.035(3) 0.040(3) 0.038(3) -0.006(2) 0.003(2) 0.003(2)
C26 0.037(3) 0.038(3) 0.038(3) -0.008(2) 0.003(2) 0.002(2)
C27 0.041(3) 0.069(5) 0.109(6) -0.042(5) -0.007(4) -0.002(3)
O27 0.070(4) 0.065(4) 0.150(6) -0.015(4) -0.024(4) -0.022(3)
C28 0.054(4) 0.102(7) 0.142(8) -0.071(6) -0.032(5) 0.003(4)
P2 0.0477(8) 0.0662(11) 0.0428(8) -0.0185(7) -0.0058(6) 0.0057(7)
O21 0.048(2) 0.075(3) 0.057(3) -0.021(2) -0.0039(19) -0.009(2)
O22 0.053(3) 0.117(4) 0.046(3) 0.006(3) 0.000(2) 0.018(3)
C221 0.083(6) 0.100(7) 0.089(6) 0.003(5) -0.019(5) 0.018(5)
C222 0.153(11) 0.109(9) 0.102(8) 0.014(7) 0.012(7) 0.032(8)
O23 0.074(3) 0.097(4) 0.082(4) -0.055(3) -0.023(3) 0.012(3)
C231 0.113(8) 0.098(8) 0.178(12) -0.076(9) 0.007(8) -0.018(7)
C232 0.140(12) 0.135(11) 0.29(2) -0.137(14) -0.021(12) 0.017(9)
C2 0.034(3) 0.045(3) 0.053(3) -0.012(3) 0.009(2) -0.003(2)
O3 0.0306(19) 0.052(2) 0.070(3) -0.017(2) 0.0056(18) -0.0031(17)
C31 0.026(2) 0.049(3) 0.045(3) -0.021(2) 0.001(2) -0.004(2)
C32 0.027(2) 0.046(3) 0.041(3) -0.022(2) -0.0041(19) 0.000(2)
C33 0.031(2) 0.046(3) 0.039(3) -0.014(2) -0.002(2) -0.001(2)
C34 0.028(2) 0.050(3) 0.040(3) -0.017(2) -0.0009(19) -0.004(2)
C35 0.025(2) 0.047(3) 0.042(3) -0.018(2) -0.0024(19) 0.000(2)
C36 0.029(2) 0.043(3) 0.040(3) -0.017(2) 0.0011(19) -0.002(2)
C37 0.035(3) 0.071(5) 0.073(5) -0.026(4) -0.002(3) -0.003(3)
O37 0.059(3) 0.083(4) 0.091(4) -0.040(3) 0.005(3) -0.024(3)
C38 0.043(4) 0.090(6) 0.109(7) -0.014(5) 0.014(4) -0.023(4)
P3 0.0304(7) 0.0505(9) 0.0542(9) -0.0138(7) 0.0043(6) -0.0054(6)
O31 0.037(2) 0.066(3) 0.069(3) -0.023(2) 0.0097(19) -0.0069(19)
O32 0.046(2) 0.088(4) 0.085(3) -0.045(3) 0.017(2) -0.026(2)
C321 0.078(6) 0.167(11) 0.195(12) -0.124(10) 0.033(7) -0.066(7)
C322 0.079(8) 0.30(2) 0.32(2) -0.20(2) -0.025(11) -0.037(11)
O33 0.061(3) 0.058(3) 0.068(3) -0.009(2) 0.005(2) -0.007(2)
C3 0.027(2) 0.049(3) 0.043(3) -0.021(2) -0.003(2) 0.002(2)
O4 0.041(2) 0.043(2) 0.051(2) -0.0163(18) -0.0032(16) -0.0003(16)
C41 0.029(2) 0.049(3) 0.047(3) -0.019(2) -0.003(2) 0.004(2)
C42 0.031(3) 0.061(4) 0.041(3) -0.016(3) -0.005(2) 0.007(2)
C43 0.031(3) 0.090(5) 0.043(3) -0.023(3) -0.006(2) -0.003(3)
C44 0.027(2) 0.094(5) 0.046(3) -0.027(3) -0.001(2) -0.012(3)
C45 0.027(2) 0.071(4) 0.041(3) -0.020(3) 0.000(2) -0.004(2)
C46 0.026(2) 0.051(3) 0.042(3) -0.020(2) -0.0044(19) 0.005(2)
C47 0.071(4) 0.052(4) 0.060(4) -0.021(3) -0.009(3) 0.002(3)
O47 0.071(3) 0.068(3) 0.116(5) -0.047(3) -0.004(3) 0.018(3)
C48 0.089(6) 0.046(4) 0.091(6) -0.016(4) -0.003(4) -0.013(4)
P4 0.0607(12) 0.187(3) 0.0489(10) -0.0350(13) 0.0056(8) -0.0710(15)
C4 0.040(3) 0.068(4) 0.044(3) -0.014(3) -0.008(2) 0.009(3)
O5 0.059(3) 0.057(3) 0.042(2) 0.0001(19) 0.0012(19) 0.002(2)
C51 0.040(3) 0.055(4) 0.037(3) -0.008(2) -0.007(2) 0.002(2)
C52 0.039(3) 0.055(4) 0.039(3) -0.011(3) -0.010(2) 0.004(2)
C53 0.042(3) 0.066(4) 0.057(4) -0.021(3) 0.001(3) -0.006(3)
C54 0.058(4) 0.065(4) 0.073(5) -0.027(4) 0.009(3) -0.015(3)
C55 0.058(4) 0.057(4) 0.067(4) -0.025(3) -0.001(3) -0.002(3)
C56 0.042(3) 0.060(4) 0.039(3) -0.012(3) -0.007(2) 0.006(3)
C57 0.050(4) 0.054(4) 0.068(4) -0.014(3) 0.014(3) -0.003(3)
O57 0.075(3) 0.068(3) 0.078(3) -0.016(3) -0.018(3) -0.011(3)
C58 0.083(6) 0.072(6) 0.117(8) 0.002(5) 0.033(5) -0.020(4)
P5 0.118(2) 0.094(2) 0.184(3) -0.077(2) 0.076(2) -0.0500(18)
C5 0.044(3) 0.054(3) 0.039(3) -0.012(3) -0.006(2) 0.004(3)
O6 0.051(2) 0.065(3) 0.036(2) -0.0149(19) -0.0012(17) 0.005(2)
C61 0.049(3) 0.053(3) 0.036(3) -0.012(2) -0.004(2) 0.007(3)
C62 0.049(3) 0.061(4) 0.039(3) -0.011(3) -0.009(2) 0.010(3)
C63 0.044(3) 0.071(4) 0.044(3) -0.014(3) -0.006(2) 0.010(3)
C64 0.049(3) 0.075(4) 0.040(3) -0.014(3) -0.002(3) 0.007(3)
C65 0.047(3) 0.064(4) 0.035(3) -0.010(3) -0.007(2) 0.004(3)
C66 0.043(3) 0.050(3) 0.040(3) -0.011(2) -0.005(2) 0.004(2)
C67 0.058(4) 0.057(4) 0.040(3) -0.009(3) -0.004(3) 0.011(3)
O67 0.071(3) 0.060(3) 0.053(3) -0.012(2) 0.005(2) -0.002(2)
C68 0.067(4) 0.096(6) 0.042(3) -0.020(4) 0.009(3) -0.003(4)
P6 0.0494(10) 0.151(2) 0.0450(10) -0.0250(12) 0.0006(8) -0.0100(12)
C6 0.050(3) 0.066(4) 0.037(3) -0.014(3) -0.010(2) 0.010(3)
O1W 0.064(3) 0.084(4) 0.078(3) -0.012(3) -0.015(3) -0.026(3)

loop_
_atom_type_symbol
_atom_type_description
_atom_type_scat_dispersion_real
_atom_type_scat_dispersion_imag
_atom_type_scat_source
C C 0.0033 0.0016 'International Tables Vol C Tables 4.2.6.8 and 6.1.1.4'
H H 0.0000 0.0000 'International Tables Vol C Tables 4.2.6.8 and 6.1.1.4'
O O 0.0106 0.0060 'International Tables Vol C Tables 4.2.6.8 and 6.1.1.4'
P P 0.1023 0.0942 'International Tables Vol C Tables 4.2.6.8 and 6.1.1.4'

loop_
_geom_angle_atom_site_label_1
_geom_angle_atom_site_label_2
_geom_angle_atom_site_label_3
_geom_angle
_geom_angle_site_symmetry_1
_geom_angle_site_symmetry_3
_geom_angle_publ_flag
C17 O1 C11 118.1(4) . . ?
C16 C11 C12 123.8(5) . . ?
C16 C11 O1 117.2(5) . . ?
C12 C11 O1 118.9(5) . . ?
C13 C12 C11 117.1(5) . . ?
C13 C12 C1 119.5(5) . . ?
C11 C12 C1 123.4(5) . . ?
C12 C13 C14 120.6(6) . . ?
C12 C13 H13A 119.7 . . ?
C14 C13 H13A 119.7 . . ?
C15 C14 C13 119.9(6) . . ?
C15 C14 P1 121.7(5) . . ?
C13 C14 P1 118.4(6) . . ?
C14 C15 C16 121.3(6) . . ?
C14 C15 H15A 119.4 . . ?
C16 C15 H15A 119.4 . . ?
C11 C16 C15 117.3(6) . . ?
C11 C16 C6 119.3(5) . . ?
C15 C16 C6 123.4(5) . . ?
O17 C17 O1 121.3(6) . . ?
O17 C17 C18 127.7(5) . . ?
O1 C17 C18 111.0(5) . . ?
C17 C18 H18A 109.5 . . ?
C17 C18 H18B 109.5 . . ?
H18A C18 H18B 109.5 . . ?
C17 C18 H18C 109.5 . . ?
H18A C18 H18C 109.5 . . ?
H18B C18 H18C 109.5 . . ?
O11 P1 O11' 115.1(10) . . ?
O11 P1 O12' 68.1(5) . . ?
O11' P1 O12' 118.4(5) . . ?
O11 P1 O13 117.8(5) . . ?
O11' P1 O13 20.3(7) . . ?
O12' P1 O13 138.7(7) . . ?
O11 P1 O12 117.5(5) . . ?
O11' P1 O12 76.2(6) . . ?
O12' P1 O12 55.1(5) . . ?
O13 P1 O12 92.6(6) . . ?
O11 P1 O13' 24.2(7) . . ?
O11' P1 O13' 116.6(5) . . ?
O12' P1 O13' 89.0(6) . . ?
O13 P1 O13' 110.2(8) . . ?
O12 P1 O13' 141.5(6) . . ?
O11 P1 C14 118.8(7) . . ?
O11' P1 C14 118.4(7) . . ?
O12' P1 C14 107.7(4) . . ?
O13 P1 C14 103.6(6) . . ?
O12 P1 C14 102.3(5) . . ?
O13' P1 C14 101.9(6) . . ?
C121 O12 P1 116.0(6) . . ?
O12 C121 C122 108.3(5) . . ?
O12 C121 H12A 110.0 . . ?
C122 C121 H12A 110.0 . . ?
O12 C121 H12B 110.0 . . ?
C122 C121 H12B 110.0 . . ?
H12A C121 H12B 108.4 . . ?
C131 O13 P1 119.8(11) . . ?
O13 C131 C132 109.2(5) . . ?
C12' O12' P1 115.5(7) . . ?
O12' C12' C12" 107.7(5) . . ?
O12' C12' H12C 110.2 . . ?
C12" C12' H12C 110.2 . . ?
O12' C12' H12D 110.2 . . ?
C12" C12' H12D 110.2 . . ?
H12C C12' H12D 108.5 . . ?
C12' C12" H12H 109.5 . . ?
C12' C12" H12I 109.5 . . ?
H12H C12" H12I 109.5 . . ?
C12' C12" H12J 109.5 . . ?
H12H C12" H12J 109.5 . . ?
H12I C12" H12J 109.5 . . ?
C13' O13' P1 124.9(11) . . ?
O13' C13' C13" 108.8(5) . . ?
O13' C13' H13D 109.9 . . ?
C13" C13' H13D 109.9 . . ?
O13' C13' H13E 109.9 . . ?
C13" C13' H13E 109.9 . . ?
H13D C13' H13E 108.3 . . ?
C12 C1 C26 116.2(4) . . ?
C12 C1 H1A 108.2 . . ?
C26 C1 H1A 108.2 . . ?
C12 C1 H1B 108.2 . . ?
C26 C1 H1B 108.2 . . ?
H1A C1 H1B 107.4 . . ?
C27 O2 C21 117.0(5) . . ?
C22 C21 C26 123.0(5) . . ?
C22 C21 O2 117.1(4) . . ?
C26 C21 O2 119.6(5) . . ?
C23 C22 C21 118.4(5) . . ?
C23 C22 C2 121.0(5) . . ?
C21 C22 C2 120.6(5) . . ?
C22 C23 C24 120.5(5) . . ?
C22 C23 H23A 119.7 . . ?
C24 C23 H23A 119.7 . . ?
C25 C24 C23 119.5(5) . . ?
C25 C24 P2 117.9(4) . . ?
C23 C24 P2 122.4(4) . . ?
C26 C25 C24 121.7(5) . . ?
C26 C25 H25A 119.2 . . ?
C24 C25 H25A 119.2 . . ?
C25 C26 C21 116.8(5) . . ?
C25 C26 C1 119.7(4) . . ?
C21 C26 C1 123.5(5) . . ?
O27 C27 O2 123.0(7) . . ?
O27 C27 C28 126.7(8) . . ?
O2 C27 C28 110.3(8) . . ?
C27 C28 H28A 109.5 . . ?
C27 C28 H28B 109.5 . . ?
H28A C28 H28B 109.5 . . ?
C27 C28 H28C 109.5 . . ?
H28A C28 H28C 109.5 . . ?
H28B C28 H28C 109.5 . . ?
O21 P2 O22 115.8(2) . . ?
O21 P2 O23 114.8(3) . . ?
O22 P2 O23 103.1(3) . . ?
O21 P2 C24 112.2(3) . . ?
O22 P2 C24 103.9(3) . . ?
O23 P2 C24 106.0(3) . . ?
C221 O22 P2 123.5(4) . . ?
O22 C221 C222 108.5(5) . . ?
O22 C221 H22A 110.0 . . ?
C222 C221 H22A 110.0 . . ?
O22 C221 H22B 110.0 . . ?
C222 C221 H22B 110.0 . . ?
H22A C221 H22B 108.4 . . ?
C221 C222 H22C 109.5 . . ?
C221 C222 H22D 109.5 . . ?
H22C C222 H22D 109.5 . . ?
C221 C222 H22E 109.5 . . ?
H22C C222 H22E 109.5 . . ?
H22D C222 H22E 109.5 . . ?
C231 O23 P2 116.9(4) . . ?
O23 C231 C232 108.4(5) . . ?
O23 C231 H23B 110.0 . . ?
C232 C231 H23B 110.0 . . ?
O23 C231 H23C 110.0 . . ?
C232 C231 H23C 110.0 . . ?
H23B C231 H23C 108.4 . . ?
C231 C232 H23D 109.5 . . ?
C231 C232 H23E 109.5 . . ?
H23D C232 H23E 109.5 . . ?
C231 C232 H23F 109.5 . . ?
H23D C232 H23F 109.5 . . ?
H23E C232 H23F 109.5 . . ?
C36 C2 C22 115.4(4) . . ?
C36 C2 H2A 108.4 . . ?
C22 C2 H2A 108.4 . . ?
C36 C2 H2B 108.4 . . ?
C22 C2 H2B 108.4 . . ?
H2A C2 H2B 107.5 . . ?
C37 O3 C31 116.2(5) . . ?
C32 C31 C36 123.9(5) . . ?
C32 C31 O3 118.3(4) . . ?
C36 C31 O3 117.5(5) . . ?
C31 C32 C33 117.1(4) . . ?
C31 C32 C3 122.2(5) . . ?
C33 C32 C3 120.6(5) . . ?
C32 C33 C34 121.0(5) . . ?
C32 C33 H33A 119.5 . . ?
C34 C33 H33A 119.5 . . ?
C35 C34 C33 119.9(5) . . ?
C35 C34 P3 120.5(4) . . ?
C33 C34 P3 119.6(4) . . ?
C34 C35 C36 121.0(4) . . ?
C34 C35 H35A 119.5 . . ?
C36 C35 H35A 119.5 . . ?
C35 C36 C31 117.1(5) . . ?
C35 C36 C2 123.2(4) . . ?
C31 C36 C2 119.6(5) . . ?
O37 C37 O3 122.9(6) . . ?
O37 C37 C38 127.6(7) . . ?
O3 C37 C38 109.5(6) . . ?
C37 C38 H38A 109.5 . . ?
C37 C38 H38B 109.5 . . ?
H38A C38 H38B 109.5 . . ?
C37 C38 H38C 109.5 . . ?
H38A C38 H38C 109.5 . . ?
H38B C38 H38C 109.5 . . ?
O31 P3 O32 116.6(2) . . ?
O31 P3 O33 113.4(2) . . ?
O32 P3 O33 102.2(3) . . ?
O31 P3 C34 113.7(3) . . ?
O32 P3 C34 102.8(2) . . ?
O33 P3 C34 106.9(2) . . ?
C321 O32 P3 118.9(4) . . ?
O32 C321 C322 108.0(5) . . ?
O32 C321 H32A 110.1 . . ?
C322 C321 H32A 110.1 . . ?
O32 C321 H32B 110.1 . . ?
C322 C321 H32B 110.1 . . ?
H32A C321 H32B 108.4 . . ?
C321 C322 H32C 109.5 . . ?
C321 C322 H32D 109.5 . . ?
H32C C322 H32D 109.5 . . ?
C321 C322 H32E 109.5 . . ?
H32C C322 H32E 109.5 . . ?
H32D C322 H32E 109.5 . . ?
C331 O33 P3 120.4(4) . . ?
O33 C331 C332 109.9(5) . . ?
O33 C331 H33B 109.7 . . ?
C332 C331 H33B 109.7 . . ?
O33 C331 H33C 109.7 . . ?
C332 C331 H33C 109.7 . . ?
H33B C331 H33C 108.2 . . ?
H33I C33" H33J 109.5 . . ?
H33I C33" H33K 109.5 . . ?
H33J C33" H33K 109.5 . . ?
C46 C3 C32 114.7(4) . . ?
C46 C3 H3A 108.6 . . ?
C32 C3 H3A 108.6 . . ?
C46 C3 H3B 108.6 . . ?
C32 C3 H3B 108.6 . . ?
H3A C3 H3B 107.6 . . ?
C47 O4 C41 117.8(5) . . ?
C42 C41 C46 123.4(5) . . ?
C42 C41 O4 117.7(5) . . ?
C46 C41 O4 118.9(5) . . ?
C41 C42 C43 117.4(5) . . ?
C41 C42 C4 121.8(6) . . ?
C43 C42 C4 120.7(5) . . ?
C44 C43 C42 121.2(5) . . ?
C44 C43 H43A 119.4 . . ?
C42 C43 H43A 119.4 . . ?
C43 C44 C45 119.7(6) . . ?
C43 C44 P4 121.3(4) . . ?
C45 C44 P4 119.1(5) . . ?
C46 C45 C44 121.0(5) . . ?
C46 C45 H45A 119.5 . . ?
C44 C45 H45A 119.5 . . ?
C45 C46 C41 117.4(5) . . ?
C45 C46 C3 120.5(5) . . ?
C41 C46 C3 122.0(5) . . ?
O47 C47 O4 122.4(7) . . ?
O47 C47 C48 127.0(7) . . ?
O4 C47 C48 110.6(6) . . ?
C47 C48 H48A 109.5 . . ?
C47 C48 H48B 109.5 . . ?
H48A C48 H48B 109.5 . . ?
C47 C48 H48C 109.5 . . ?
H48A C48 H48C 109.5 . . ?
H48B C48 H48C 109.5 . . ?
O41' P4 O41 17.1(6) . . ?
O41' P4 O43' 118.6(4) . . ?
O41 P4 O43' 120.7(6) . . ?
O41' P4 O42' 119.7(4) . . ?
O41 P4 O42' 102.7(6) . . ?
O43' P4 O42' 85.5(6) . . ?
O41' P4 O42 133.1(7) . . ?
O41 P4 O42 116.4(4) . . ?
O43' P4 O42 69.4(5) . . ?
O42' P4 O42 17.5(6) . . ?
O41' P4 O43 105.1(5) . . ?
O41 P4 O43 116.4(4) . . ?
O43' P4 O43 32.5(4) . . ?
O42' P4 O43 117.0(6) . . ?
O42 P4 O43 99.9(5) . . ?
O41' P4 C44 108.7(5) . . ?
O41 P4 C44 116.8(5) . . ?
O43' P4 C44 116.8(4) . . ?
O42' P4 C44 105.7(6) . . ?
O42 P4 C44 106.1(6) . . ?
O43 P4 C44 98.4(4) . . ?
C421 O42 P4 111.4(6) . . ?
O42 C421 C422 107.4(5) . . ?
O42 C421 H42A 110.2 . . ?
C422 C421 H42A 110.2 . . ?
O42 C421 H42B 110.2 . . ?
C422 C421 H42B 110.2 . . ?
H42A C421 H42B 108.5 . . ?
C431 O43 P4 123.1(8) . . ?
O43 C431 C432 108.1(5) . . ?
O43 C431 H43B 110.1 . . ?
C432 C431 H43B 110.1 . . ?
O43 C431 H43C 110.1 . . ?
C432 C431 H43C 110.1 . . ?
H43B C431 H43C 108.4 . . ?
C42' O42' P4 134.2(9) . . ?
O42' C42' C42" 109.0(5) . . ?
O42' C42' H42C 109.9 . . ?
C42" C42' H42C 109.9 . . ?
O42' C42' H42D 109.9 . . ?
C42" C42' H42D 109.9 . . ?
H42C C42' H42D 108.3 . . ?
C42' C42" H42H 109.5 . . ?
C42' C42" H42I 109.5 . . ?
H42H C42" H42I 109.5 . . ?
C42' C42" H42J 109.5 . . ?
H42H C42" H42J 109.5 . . ?
H42I C42" H42J 109.5 . . ?
C43' O43' P4 114.4(6) . . ?
O43' C43' C43" 108.2(5) . . ?
O43' C43' H43D 110.1 . . ?
C43" C43' H43D 110.1 . . ?
O43' C43' H43E 110.1 . . ?
C43" C43' H43E 110.1 . . ?
H43D C43' H43E 108.4 . . ?
C43' C43" H43I 109.5 . . ?
C43' C43" H43J 109.5 . . ?
H43I C43" H43J 109.5 . . ?
C43' C43" H43K 109.5 . . ?
H43I C43" H43K 109.5 . . ?
H43J C43" H43K 109.5 . . ?
C42 C4 C56 117.2(5) . . ?
C42 C4 H4A 108.0 . . ?
C56 C4 H4A 108.0 . . ?
C42 C4 H4B 108.0 . . ?
C56 C4 H4B 108.0 . . ?
H4A C4 H4B 107.2 . . ?
C57 O5 C51 117.8(5) . . ?
C56 C51 C52 122.8(6) . . ?
C56 C51 O5 119.4(5) . . ?
C52 C51 O5 117.6(5) . . ?
C53 C52 C51 117.4(6) . . ?
C53 C52 C5 121.2(5) . . ?
C51 C52 C5 121.2(6) . . ?
C54 C53 C52 121.5(6) . . ?
C54 C53 H53A 119.2 . . ?
C52 C53 H53A 119.2 . . ?
C53 C54 C55 119.1(6) . . ?
C53 C54 P5 120.2(5) . . ?
C55 C54 P5 120.7(6) . . ?
C56 C55 C54 121.7(6) . . ?
C56 C55 H55A 119.1 . . ?
C54 C55 H55A 119.1 . . ?
C55 C56 C51 117.2(6) . . ?
C55 C56 C4 119.9(6) . . ?
C51 C56 C4 122.8(6) . . ?
O57 C57 O5 122.5(6) . . ?
O57 C57 C58 126.7(8) . . ?
O5 C57 C58 110.7(7) . . ?
C57 C58 H58A 109.5 . . ?
C57 C58 H58B 109.5 . . ?
H58A C58 H58B 109.5 . . ?
C57 C58 H58C 109.5 . . ?
H58A C58 H58C 109.5 . . ?
H58B C58 H58C 109.5 . . ?
O51 P5 O53 119.4(5) . . ?
O51 P5 O52 115.7(5) . . ?
O53 P5 O52 93.9(6) . . ?
O51 P5 C54 112.2(5) . . ?
O53 P5 C54 108.4(6) . . ?
O52 P5 C54 105.2(5) . . ?
C521 O52 P5 122.4(10) . . ?
O52 C521 C522 107.3(5) . . ?
O52 C521 H52A 110.3 . . ?
C522 C521 H52A 110.3 . . ?
O52 C521 H52B 110.3 . . ?
C522 C521 H52B 110.3 . . ?
H52A C521 H52B 108.5 . . ?
C521 C522 H52C 109.5 . . ?
C521 C522 H52D 109.5 . . ?
H52C C522 H52D 109.5 . . ?
C521 C522 H52E 109.5 . . ?
H52C C522 H52E 109.5 . . ?
H52D C522 H52E 109.5 . . ?
C531 O53 P5 114.6(7) . . ?
O53 C531 C532 106.0(5) . . ?
O53 C531 H53B 110.5 . . ?
C532 C531 H53B 110.5 . . ?
O53 C531 H53C 110.5 . . ?
C532 C531 H53C 110.5 . . ?
H53B C531 H53C 108.7 . . ?
C66 C5 C52 114.2(5) . . ?
C66 C5 H5A 108.7 . . ?
C52 C5 H5A 108.7 . . ?
C66 C5 H5B 108.7 . . ?
C52 C5 H5B 108.7 . . ?
H5A C5 H5B 107.6 . . ?
C67 O6 C61 120.4(5) . . ?
C62 C61 C66 122.8(5) . . ?
C62 C61 O6 117.2(5) . . ?
C66 C61 O6 119.6(5) . . ?
C63 C62 C61 118.1(5) . . ?
C63 C62 C6 121.0(5) . . ?
C61 C62 C6 120.9(5) . . ?
C62 C63 C64 121.2(6) . . ?
C62 C63 H63A 119.4 . . ?
C64 C63 H63A 119.4 . . ?
C65 C64 C63 119.2(6) . . ?
C65 C64 P6 119.7(5) . . ?
C63 C64 P6 121.1(5) . . ?
C64 C65 C66 121.3(5) . . ?
C64 C65 H65A 119.3 . . ?
C66 C65 H65A 119.3 . . ?
C65 C66 C61 117.3(5) . . ?
C65 C66 C5 120.4(5) . . ?
C61 C66 C5 122.3(5) . . ?
O67 C67 O6 123.5(6) . . ?
O67 C67 C68 126.9(7) . . ?
O6 C67 C68 109.5(6) . . ?
C67 C68 H68A 109.5 . . ?
C67 C68 H68B 109.5 . . ?
H68A C68 H68B 109.5 . . ?
C67 C68 H68C 109.5 . . ?
H68A C68 H68C 109.5 . . ?
H68B C68 H68C 109.5 . . ?
O61' P6 O61 130.9(7) . . ?
O61' P6 O63' 120.0(4) . . ?
O61 P6 O63' 24.0(4) . . ?
O61' P6 O62 60.6(5) . . ?
O61 P6 O62 115.6(4) . . ?
O63' P6 O62 133.6(5) . . ?
O61' P6 O63 41.6(4) . . ?
O61 P6 O63 114.2(4) . . ?
O63' P6 O63 92.2(5) . . ?
O62 P6 O63 102.2(5) . . ?
O61' P6 O62' 112.8(4) . . ?
O61 P6 O62' 73.1(5) . . ?
O63' P6 O62' 97.1(5) . . ?
O62 P6 O62' 53.7(5) . . ?
O63 P6 O62' 152.7(5) . . ?
O61' P6 C64 114.7(5) . . ?
O61 P6 C64 111.6(5) . . ?
O63' P6 C64 109.1(4) . . ?
O62 P6 C64 110.8(5) . . ?
O63 P6 C64 101.1(4) . . ?
O62' P6 C64 99.9(5) . . ?
C621 O62 P6 114.1(6) . . ?
O62 C621 C622 108.2(5) . . ?
O62 C621 H62A 110.1 . . ?
C622 C621 H62A 110.1 . . ?
O62 C621 H62B 110.1 . . ?
C622 C621 H62B 110.1 . . ?
H62A C621 H62B 108.4 . . ?
C631 O63 P6 125.5(9) . . ?
O63 C631 C632 107.9(5) . . ?
O63 C631 H63B 110.1 . . ?
C632 C631 H63B 110.1 . . ?
O63 C631 H63C 110.1 . . ?
C632 C631 H63C 110.1 . . ?
H63B C631 H63C 108.4 . . ?
C62' O62' P6 123.1(12) . . ?
O62' C62' C62" 107.9(5) . . ?
O62' C62' H62C 110.1 . . ?
C62" C62' H62C 110.1 . . ?
O62' C62' H62D 110.1 . . ?
C62" C62' H62D 110.1 . . ?
H62C C62' H62D 108.4 . . ?
C63' O63' P6 120.6(6) . . ?
O63' C63' C63" 107.8(5) . . ?
O63' C63' H63D 110.1 . . ?
C63" C63' H63D 110.1 . . ?
O63' C63' H63E 110.1 . . ?
C63" C63' H63E 110.1 . . ?
H63D C63' H63E 108.5 . . ?
C62 C6 C16 114.2(5) . . ?
C62 C6 H6A 108.7 . . ?
C16 C6 H6A 108.7 . . ?
C62 C6 H6B 108.7 . . ?
C16 C6 H6B 108.7 . . ?
H6A C6 H6B 107.6 . . ?
C6A C1A C2A 120.0 . . ?
C6A C1A C7A 121.4(11) . . ?
C2A C1A C7A 118.6(12) . . ?
C3A C2A C1A 120.0 . . ?
C3A C2A H2AA 120.0 . . ?
C1A C2A H2AA 120.0 . . ?
C2A C3A C4A 120.0 . . ?
C2A C3A H3AA 120.0 . . ?
C4A C3A H3AA 120.0 . . ?
C5A C4A C3A 120.0 . . ?
C5A C4A H4AA 120.0 . . ?
C3A C4A H4AA 120.0 . . ?
C6A C5A C4A 120.0 . . ?
C6A C5A H5AA 120.0 . . ?
C4A C5A H5AA 120.0 . . ?
C5A C6A C1A 120.0 . . ?
C5A C6A H6AA 120.0 . . ?
C1A C6A H6AA 120.0 . . ?
H1W O1W H2W 121.6 . . ?

loop_
_geom_bond_atom_site_label_1
_geom_bond_atom_site_label_2
_geom_bond_distance
_geom_bond_site_symmetry_2
_geom_bond_publ_flag
O1 C17 1.366(6) . ?
O1 C11 1.410(6) . ?
C11 C16 1.387(7) . ?
C11 C12 1.402(8) . ?
C12 C13 1.400(8) . ?
C12 C1 1.508(8) . ?
C13 C14 1.408(9) . ?
C13 H13A 0.9500 . ?
C14 C15 1.382(10) . ?
C14 P1 1.799(7) . ?
C15 C16 1.402(9) . ?
C15 H15A 0.9500 . ?
C16 C6 1.525(9) . ?
C17 O17 1.201(7) . ?
C17 C18 1.485(9) . ?
C18 H18A 0.9800 . ?
C18 H18B 0.9800 . ?
C18 H18C 0.9800 . ?
P1 O11 1.448(5) . ?
P1 O11' 1.448(5) . ?
P1 O12' 1.581(4) . ?
P1 O13 1.586(5) . ?
P1 O12 1.592(4) . ?
P1 O13' 1.601(5) . ?
O12 C121 1.458(5) . ?
C121 C122 1.486(5) . ?
C121 H12A 0.9900 . ?
C121 H12B 0.9900 . ?
C122 H12E 0.9800 . ?
C122 H12F 0.9800 . ?
C122 H12G 0.9800 . ?
O13 C131 1.456(5) . ?
C131 C132 1.486(5) . ?
O12' C12' 1.464(5) . ?
C12' C12" 1.488(5) . ?
C12' H12C 0.9900 . ?
C12' H12D 0.9900 . ?
C12" H12H 0.9800 . ?
C12" H12I 0.9800 . ?
C12" H12J 0.9800 . ?
O13' C13' 1.454(5) . ?
C13' C13" 1.484(5) . ?
C13' H13D 0.9900 . ?
C13' H13E 0.9900 . ?
C1 C26 1.519(7) . ?
C1 H1A 0.9900 . ?
C1 H1B 0.9900 . ?
O2 C27 1.367(9) . ?
O2 C21 1.409(7) . ?
C21 C22 1.390(7) . ?
C21 C26 1.403(7) . ?
C22 C23 1.389(8) . ?
C22 C2 1.517(7) . ?
C23 C24 1.398(7) . ?
C23 H23A 0.9500 . ?
C24 C25 1.395(7) . ?
C24 P2 1.790(6) . ?
C25 C26 1.392(8) . ?
C25 H25A 0.9500 . ?
C27 O27 1.178(10) . ?
C27 C28 1.510(11) . ?
C28 H28A 0.9800 . ?
C28 H28B 0.9800 . ?
C28 H28C 0.9800 . ?
P2 O21 1.469(3) . ?
P2 O22 1.559(3) . ?
P2 O23 1.574(3) . ?
O22 C221 1.443(5) . ?
C221 C222 1.489(5) . ?
C221 H22A 0.9900 . ?
C221 H22B 0.9900 . ?
C222 H22C 0.9800 . ?
C222 H22D 0.9800 . ?
C222 H22E 0.9800 . ?
O23 C231 1.461(5) . ?
C231 C232 1.479(5) . ?
C231 H23B 0.9900 . ?
C231 H23C 0.9900 . ?
C232 H23D 0.9800 . ?
C232 H23E 0.9800 . ?
C232 H23F 0.9800 . ?
C2 C36 1.515(8) . ?
C2 H2A 0.9900 . ?
C2 H2B 0.9900 . ?
O3 C37 1.352(8) . ?
O3 C31 1.420(6) . ?
C31 C32 1.388(8) . ?
C31 C36 1.399(7) . ?
C32 C33 1.395(7) . ?
C32 C3 1.531(6) . ?
C33 C34 1.401(7) . ?
C33 H33A 0.9500 . ?
C34 C35 1.389(8) . ?
C34 P3 1.797(5) . ?
C35 C36 1.398(7) . ?
C35 H35A 0.9500 . ?
C37 O37 1.198(8) . ?
C37 C38 1.533(10) . ?
C38 H38A 0.9800 . ?
C38 H38B 0.9800 . ?
C38 H38C 0.9800 . ?
P3 O31 1.467(3) . ?
P3 O32 1.554(3) . ?
P3 O33 1.592(3) . ?
O32 C321 1.457(4) . ?
C321 C322 1.487(5) . ?
C321 H32A 0.9900 . ?
C321 H32B 0.9900 . ?
C322 H32C 0.9800 . ?
C322 H32D 0.9800 . ?
C322 H32E 0.9800 . ?
O33 C331 1.461(4) . ?
C331 C332 1.471(5) . ?
C331 H33B 0.9900 . ?
C331 H33C 0.9900 . ?
C332 H33F 0.9800 . ?
C332 H33G 0.9800 . ?
C332 H33H 0.9800 . ?
C33" H33I 0.9800 . ?
C33" H33J 0.9800 . ?
C33" H33K 0.9800 . ?
C3 C46 1.516(7) . ?
C3 H3A 0.9900 . ?
C3 H3B 0.9900 . ?
O4 C47 1.374(7) . ?
O4 C41 1.407(7) . ?
C41 C42 1.396(7) . ?
C41 C46 1.403(8) . ?
C42 C43 1.398(9) . ?
C42 C4 1.513(8) . ?
C43 C44 1.393(9) . ?
C43 H43A 0.9500 . ?
C44 C45 1.407(8) . ?
C44 P4 1.770(6) . ?
C45 C46 1.392(8) . ?
C45 H45A 0.9500 . ?
C47 O47 1.190(8) . ?
C47 C48 1.493(10) . ?
C48 H48A 0.9800 . ?
C48 H48B 0.9800 . ?
C48 H48C 0.9800 . ?
P4 O41' 1.465(4) . ?
P4 O41 1.474(4) . ?
P4 O43' 1.555(4) . ?
P4 O42' 1.559(5) . ?
P4 O42 1.573(5) . ?
P4 O43 1.604(4) . ?
O42 C421 1.459(5) . ?
C421 C422 1.485(5) . ?
C421 H42A 0.9900 . ?
C421 H42B 0.9900 . ?
C422 H42E 0.9800 . ?
C422 H42F 0.9800 . ?
C422 H42G 0.9800 . ?
O43 C431 1.463(5) . ?
C431 C432 1.487(5) . ?
C431 H43B 0.9900 . ?
C431 H43C 0.9900 . ?
C432 H43F 0.9800 . ?
C432 H43G 0.9800 . ?
C432 H43H 0.9800 . ?
O42' C42' 1.447(5) . ?
C42' C42" 1.484(5) . ?
C42' H42C 0.9900 . ?
C42' H42D 0.9900 . ?
C42" H42H 0.9800 . ?
C42" H42I 0.9800 . ?
C42" H42J 0.9800 . ?
O43' C43' 1.461(5) . ?
C43' C43" 1.483(5) . ?
C43' H43D 0.9900 . ?
C43' H43E 0.9900 . ?
C43" H43I 0.9800 . ?
C43" H43J 0.9800 . ?
C43" H43K 0.9800 . ?
C4 C56 1.523(8) . ?
C4 H4A 0.9900 . ?
C4 H4B 0.9900 . ?
O5 C57 1.368(9) . ?
O5 C51 1.408(7) . ?
C51 C56 1.402(8) . ?
C51 C52 1.402(8) . ?
C52 C53 1.383(9) . ?
C52 C5 1.519(8) . ?
C53 C54 1.379(9) . ?
C53 H53A 0.9500 . ?
C54 C55 1.411(9) . ?
C54 P5 1.778(8) . ?
C55 C56 1.368(9) . ?
C55 H55A 0.9500 . ?
C57 O57 1.181(8) . ?
C57 C58 1.502(10) . ?
C58 H58A 0.9800 . ?
C58 H58B 0.9800 . ?
C58 H58C 0.9800 . ?
P5 O51 1.450(5) . ?
P5 O53 1.542(5) . ?
P5 O52 1.582(5) . ?
O52 C521 1.466(5) . ?
C521 C522 1.493(5) . ?
C521 H52A 0.9900 . ?
C521 H52B 0.9900 . ?
C522 H52C 0.9800 . ?
C522 H52D 0.9800 . ?
C522 H52E 0.9800 . ?
O53 C531 1.466(5) . ?
C531 C532 1.497(5) . ?
C531 H53B 0.9900 . ?
C531 H53C 0.9900 . ?
C5 C66 1.515(8) . ?
C5 H5A 0.9900 . ?
C5 H5B 0.9900 . ?
O6 C67 1.376(8) . ?
O6 C61 1.410(7) . ?
C61 C62 1.389(8) . ?
C61 C66 1.396(7) . ?
C62 C63 1.377(8) . ?
C62 C6 1.517(7) . ?
C63 C64 1.397(8) . ?
C63 H63A 0.9500 . ?
C64 C65 1.390(8) . ?
C64 P6 1.797(6) . ?
C65 C66 1.391(8) . ?
C65 H65A 0.9500 . ?
C67 O67 1.195(8) . ?
C67 C68 1.500(9) . ?
C68 H68A 0.9800 . ?
C68 H68B 0.9800 . ?
C68 H68C 0.9800 . ?
P6 O61' 1.448(4) . ?
P6 O61 1.466(4) . ?
P6 O63' 1.533(4) . ?
P6 O62 1.564(4) . ?
P6 O63 1.592(4) . ?
P6 O62' 1.620(4) . ?
O62 C621 1.463(5) . ?
C621 C622 1.483(5) . ?
C621 H62A 0.9900 . ?
C621 H62B 0.9900 . ?
C622 H62E 0.9800 . ?
C622 H62F 0.9800 . ?
C622 H62G 0.9800 . ?
O63 C631 1.455(5) . ?
C631 C632 1.492(5) . ?
C631 H63B 0.9900 . ?
C631 H63C 0.9900 . ?
C632 H63F 0.9800 . ?
C632 H63G 0.9800 . ?
C632 H63H 0.9800 . ?
O62' C62' 1.459(5) . ?
C62' C62" 1.489(5) . ?
C62' H62C 0.9900 . ?
C62' H62D 0.9900 . ?
O63' C63' 1.456(5) . ?
C63' C63" 1.491(5) . ?
C63' H63D 0.9900 . ?
C63' H63E 0.9900 . ?
C6 H6A 0.9900 . ?
C6 H6B 0.9900 . ?
C1A C6A 1.391(8) . ?
C1A C2A 1.391(8) . ?
C1A C7A 1.45(2) . ?
C2A C3A 1.390(8) . ?
C2A H2AA 0.9500 . ?
C3A C4A 1.391(8) . ?
C3A H3AA 0.9500 . ?
C4A C5A 1.391(8) . ?
C4A H4AA 0.9500 . ?
C5A C6A 1.390(8) . ?
C5A H5AA 0.9500 . ?
C6A H6AA 0.9500 . ?
C7A H7AA 0.9800 . ?
C7A H7AB 0.9800 . ?
C7A H7AC 0.9800 . ?
O1W H1W 0.8528 . ?
O1W H2W 0.8466 . ?

loop_
_geom_hbond_atom_site_label_D
_geom_hbond_atom_site_label_H
_geom_hbond_atom_site_label_A
_geom_hbond_distance_DH
_geom_hbond_distance_HA
_geom_hbond_distance_DA
_geom_hbond_angle_DHA
_geom_hbond_site_symmetry_A
O1W H1W O21 0.85 1.98 2.830(6) 179.4 .
O1W H2W O41 0.85 1.91 2.756(7) 179.4 1_455

loop_
_geom_torsion_atom_site_label_1
_geom_torsion_atom_site_label_2
_geom_torsion_atom_site_label_3
_geom_torsion_atom_site_label_4
_geom_torsion
_geom_torsion_site_symmetry_1
_geom_torsion_site_symmetry_2
_geom_torsion_site_symmetry_3
_geom_torsion_site_symmetry_4
_geom_torsion_publ_flag
C17 O1 C11 C16 95.1(6) . . . . ?
C17 O1 C11 C12 -88.3(6) . . . . ?
C16 C11 C12 C13 0.5(8) . . . . ?
O1 C11 C12 C13 -175.9(4) . . . . ?
C16 C11 C12 C1 -178.1(5) . . . . ?
O1 C11 C12 C1 5.6(7) . . . . ?
C11 C12 C13 C14 -0.7(8) . . . . ?
C1 C12 C13 C14 177.9(5) . . . . ?
C12 C13 C14 C15 0.4(9) . . . . ?
C12 C13 C14 P1 179.2(4) . . . . ?
C13 C14 C15 C16 0.3(10) . . . . ?
P1 C14 C15 C16 -178.5(5) . . . . ?
C12 C11 C16 C15 0.1(8) . . . . ?
O1 C11 C16 C15 176.5(5) . . . . ?
C12 C11 C16 C6 179.8(5) . . . . ?
O1 C11 C16 C6 -3.8(7) . . . . ?
C14 C15 C16 C11 -0.5(9) . . . . ?
C14 C15 C16 C6 179.8(6) . . . . ?
C11 O1 C17 O17 -1.6(8) . . . . ?
C11 O1 C17 C18 177.5(5) . . . . ?
C15 C14 P1 O11 131.3(7) . . . . ?
C13 C14 P1 O11 -47.5(7) . . . . ?
C15 C14 P1 O11' -16.6(8) . . . . ?
C13 C14 P1 O11' 164.5(7) . . . . ?
C15 C14 P1 O12' -154.4(6) . . . . ?
C13 C14 P1 O12' 26.8(7) . . . . ?
C15 C14 P1 O13 -1.6(8) . . . . ?
C13 C14 P1 O13 179.5(7) . . . . ?
C15 C14 P1 O12 -97.4(6) . . . . ?
C13 C14 P1 O12 83.7(6) . . . . ?
C15 C14 P1 O13' 112.8(8) . . . . ?
C13 C14 P1 O13' -66.0(7) . . . . ?
O11 P1 O12 C121 44.7(17) . . . . ?
O11' P1 O12 C121 156.0(16) . . . . ?
O12' P1 O12 C121 15.7(15) . . . . ?
O13 P1 O12 C121 168.1(15) . . . . ?
O13' P1 O12 C121 40.4(19) . . . . ?
C14 P1 O12 C121 -87.4(15) . . . . ?
P1 O12 C121 C122 -172.3(17) . . . . ?
O11 P1 O13 C131 -43(2) . . . . ?
O11' P1 O13 C131 -130(3) . . . . ?
O12' P1 O13 C131 -130.6(17) . . . . ?
O12 P1 O13 C131 -165.9(18) . . . . ?
O13' P1 O13 C131 -18(2) . . . . ?
C14 P1 O13 C131 90.7(18) . . . . ?
P1 O13 C131 C132 -168.9(17) . . . . ?
O11 P1 O12' C12' -176.5(13) . . . . ?
O11' P1 O12' C12' -69.0(14) . . . . ?
O13 P1 O12' C12' -68.8(15) . . . . ?
O12 P1 O12' C12' -24.1(12) . . . . ?
O13' P1 O12' C12' 171.0(12) . . . . ?
C14 P1 O12' C12' 68.8(12) . . . . ?
P1 O12' C12' C12" 132.8(15) . . . . ?
O11 P1 O13' C13' 112(3) . . . . ?
O11' P1 O13' C13' 20(2) . . . . ?
O12' P1 O13' C13' 141(2) . . . . ?
O13 P1 O13' C13' -1(2) . . . . ?
O12 P1 O13' C13' 121.2(19) . . . . ?
C14 P1 O13' C13' -110.9(19) . . . . ?
P1 O13' C13' C13" -177.2(17) . . . . ?
C13 C12 C1 C26 137.4(5) . . . . ?
C11 C12 C1 C26 -44.1(7) . . . . ?
C27 O2 C21 C22 108.3(6) . . . . ?
C27 O2 C21 C26 -77.7(7) . . . . ?
C26 C21 C22 C23 -0.5(8) . . . . ?
O2 C21 C22 C23 173.3(5) . . . . ?
C26 C21 C22 C2 -178.4(5) . . . . ?
O2 C21 C22 C2 -4.6(7) . . . . ?
C21 C22 C23 C24 0.1(8) . . . . ?
C2 C22 C23 C24 178.0(5) . . . . ?
C22 C23 C24 C25 0.7(8) . . . . ?
C22 C23 C24 P2 -175.2(4) . . . . ?
C23 C24 C25 C26 -1.2(8) . . . . ?
P2 C24 C25 C26 175.0(4) . . . . ?
C24 C25 C26 C21 0.7(8) . . . . ?
C24 C25 C26 C1 -178.9(5) . . . . ?
C22 C21 C26 C25 0.1(8) . . . . ?
O2 C21 C26 C25 -173.6(5) . . . . ?
C22 C21 C26 C1 179.7(5) . . . . ?
O2 C21 C26 C1 6.0(8) . . . . ?
C12 C1 C26 C25 131.4(5) . . . . ?
C12 C1 C26 C21 -48.2(7) . . . . ?
C21 O2 C27 O27 0.4(10) . . . . ?
C21 O2 C27 C28 -179.8(5) . . . . ?
C25 C24 P2 O21 -34.1(5) . . . . ?
C23 C24 P2 O21 141.9(4) . . . . ?
C25 C24 P2 O22 91.7(5) . . . . ?
C23 C24 P2 O22 -92.3(5) . . . . ?
C25 C24 P2 O23 -160.1(4) . . . . ?
C23 C24 P2 O23 16.0(5) . . . . ?
O21 P2 O22 C221 -25.2(8) . . . . ?
O23 P2 O22 C221 101.0(7) . . . . ?
C24 P2 O22 C221 -148.6(7) . . . . ?
P2 O22 C221 C222 156.0(7) . . . . ?
O21 P2 O23 C231 -47.5(7) . . . . ?
O22 P2 O23 C231 -174.4(6) . . . . ?
C24 P2 O23 C231 76.8(7) . . . . ?
P2 O23 C231 C232 174.7(8) . . . . ?
C23 C22 C2 C36 -92.2(6) . . . . ?
C21 C22 C2 C36 85.6(7) . . . . ?
C37 O3 C31 C32 -102.4(6) . . . . ?
C37 O3 C31 C36 83.4(6) . . . . ?
C36 C31 C32 C33 0.5(8) . . . . ?
O3 C31 C32 C33 -173.4(5) . . . . ?
C36 C31 C32 C3 178.0(5) . . . . ?
O3 C31 C32 C3 4.1(7) . . . . ?
C31 C32 C33 C34 -1.0(7) . . . . ?
C3 C32 C33 C34 -178.5(5) . . . . ?
C32 C33 C34 C35 0.1(8) . . . . ?
C32 C33 C34 P3 177.9(4) . . . . ?
C33 C34 C35 C36 1.5(8) . . . . ?
P3 C34 C35 C36 -176.4(4) . . . . ?
C34 C35 C36 C31 -1.9(7) . . . . ?
C34 C35 C36 C2 175.4(5) . . . . ?
C32 C31 C36 C35 1.0(8) . . . . ?
O3 C31 C36 C35 174.9(5) . . . . ?
C32 C31 C36 C2 -176.5(5) . . . . ?
O3 C31 C36 C2 -2.6(7) . . . . ?
C22 C2 C36 C35 7.3(8) . . . . ?
C22 C2 C36 C31 -175.4(5) . . . . ?
C31 O3 C37 O37 2.8(9) . . . . ?
C31 O3 C37 C38 -176.4(5) . . . . ?
C35 C34 P3 O31 -31.1(5) . . . . ?
C33 C34 P3 O31 151.1(4) . . . . ?
C35 C34 P3 O32 95.8(5) . . . . ?
C33 C34 P3 O32 -82.1(5) . . . . ?
C35 C34 P3 O33 -157.0(4) . . . . ?
C33 C34 P3 O33 25.2(5) . . . . ?
O31 P3 O32 C321 -51.4(6) . . . . ?
O33 P3 O32 C321 72.8(6) . . . . ?
C34 P3 O32 C321 -176.5(6) . . . . ?
P3 O32 C321 C322 106.5(9) . . . . ?
O31 P3 O33 C331 -45.7(5) . . . . ?
O32 P3 O33 C331 -172.0(4) . . . . ?
C34 P3 O33 C331 80.4(5) . . . . ?
P3 O33 C331 C332 91.1(9) . . . . ?
C31 C32 C3 C46 93.0(6) . . . . ?
C33 C32 C3 C46 -89.6(6) . . . . ?
C47 O4 C41 C42 -92.6(6) . . . . ?
C47 O4 C41 C46 88.4(6) . . . . ?
C46 C41 C42 C43 1.6(8) . . . . ?
O4 C41 C42 C43 -177.4(5) . . . . ?
C46 C41 C42 C4 -174.7(5) . . . . ?
O4 C41 C42 C4 6.4(8) . . . . ?
C41 C42 C43 C44 -0.8(9) . . . . ?
C4 C42 C43 C44 175.5(6) . . . . ?
C42 C43 C44 C45 -0.3(10) . . . . ?
C42 C43 C44 P4 -179.2(5) . . . . ?
C43 C44 C45 C46 0.8(9) . . . . ?
P4 C44 C45 C46 179.7(4) . . . . ?
C44 C45 C46 C41 -0.1(8) . . . . ?
C44 C45 C46 C3 -177.6(5) . . . . ?
C42 C41 C46 C45 -1.1(8) . . . . ?
O4 C41 C46 C45 177.9(5) . . . . ?
C42 C41 C46 C3 176.3(5) . . . . ?
O4 C41 C46 C3 -4.7(7) . . . . ?
C32 C3 C46 C45 -102.7(6) . . . . ?
C32 C3 C46 C41 79.9(6) . . . . ?
C41 O4 C47 O47 -0.3(9) . . . . ?
C41 O4 C47 C48 -179.9(5) . . . . ?
C43 C44 P4 O41' 150.0(6) . . . . ?
C45 C44 P4 O41' -28.8(7) . . . . ?
C43 C44 P4 O41 166.3(6) . . . . ?
C45 C44 P4 O41 -12.6(7) . . . . ?
C43 C44 P4 O43' 12.6(7) . . . . ?
C45 C44 P4 O43' -166.3(5) . . . . ?
C43 C44 P4 O42' -80.3(7) . . . . ?
C45 C44 P4 O42' 100.9(7) . . . . ?
C43 C44 P4 O42 -62.0(7) . . . . ?
C45 C44 P4 O42 119.1(6) . . . . ?
C43 C44 P4 O43 40.9(7) . . . . ?
C45 C44 P4 O43 -137.9(6) . . . . ?
O41' P4 O42 C421 48.0(16) . . . . ?
O41 P4 O42 C421 43.4(14) . . . . ?
O43' P4 O42 C421 158.4(13) . . . . ?
O42' P4 O42 C421 3(3) . . . . ?
O43 P4 O42 C421 169.7(11) . . . . ?
C44 P4 O42 C421 -88.5(11) . . . . ?
P4 O42 C421 C422 -147.1(14) . . . . ?
O41' P4 O43 C431 87.5(12) . . . . ?
O41 P4 O43 C431 73.8(13) . . . . ?
O43' P4 O43 C431 -32.5(11) . . . . ?
O42' P4 O43 C431 -48.0(14) . . . . ?
O42 P4 O43 C431 -52.4(13) . . . . ?
C44 P4 O43 C431 -160.5(12) . . . . ?
P4 O43 C431 C432 171.3(12) . . . . ?
O41' P4 O42' C42' 6(2) . . . . ?
O41 P4 O42' C42' 6(2) . . . . ?
O43' P4 O42' C42' 126(2) . . . . ?
O42 P4 O42' C42' 149(5) . . . . ?
O43 P4 O42' C42' 134.7(18) . . . . ?
C44 P4 O42' C42' -117.0(19) . . . . ?
P4 O42' C42' C42" -180.0(16) . . . . ?
O41' P4 O43' C43' -35.2(10) . . . . ?
O41 P4 O43' C43' -54.7(10) . . . . ?
O42' P4 O43' C43' -156.8(9) . . . . ?
O42 P4 O43' C43' -164.0(10) . . . . ?
O43 P4 O43' C43' 37.1(8) . . . . ?
C44 P4 O43' C43' 97.9(8) . . . . ?
P4 O43' C43' C43" -114.7(13) . . . . ?
C41 C42 C4 C56 -61.7(8) . . . . ?
C43 C42 C4 C56 122.2(6) . . . . ?
C57 O5 C51 C56 -90.2(7) . . . . ?
C57 O5 C51 C52 93.5(6) . . . . ?
C56 C51 C52 C53 -4.2(8) . . . . ?
O5 C51 C52 C53 171.9(5) . . . . ?
C56 C51 C52 C5 171.3(5) . . . . ?
O5 C51 C52 C5 -12.6(8) . . . . ?
C51 C52 C53 C54 0.4(9) . . . . ?
C5 C52 C53 C54 -175.1(6) . . . . ?
C52 C53 C54 C55 3.6(10) . . . . ?
C52 C53 C54 P5 -177.0(5) . . . . ?
C53 C54 C55 C56 -4.1(11) . . . . ?
P5 C54 C55 C56 176.5(5) . . . . ?
C54 C55 C56 C51 0.6(10) . . . . ?
C54 C55 C56 C4 176.4(6) . . . . ?
C52 C51 C56 C55 3.7(9) . . . . ?
O5 C51 C56 C55 -172.4(5) . . . . ?
C52 C51 C56 C4 -172.0(5) . . . . ?
O5 C51 C56 C4 11.9(8) . . . . ?
C42 C4 C56 C55 131.1(6) . . . . ?
C42 C4 C56 C51 -53.4(8) . . . . ?
C51 O5 C57 O57 5.3(9) . . . . ?
C51 O5 C57 C58 -173.6(6) . . . . ?
C53 C54 P5 O51 5.2(8) . . . . ?
C55 C54 P5 O51 -175.4(6) . . . . ?
C53 C54 P5 O53 -128.7(8) . . . . ?
C55 C54 P5 O53 50.7(8) . . . . ?
C53 C54 P5 O52 131.8(7) . . . . ?
C55 C54 P5 O52 -48.8(8) . . . . ?
O51 P5 O52 C521 -22.0(11) . . . . ?
O53 P5 O52 C521 103.4(11) . . . . ?
C54 P5 O52 C521 -146.3(9) . . . . ?
P5 O52 C521 C522 -76.8(18) . . . . ?
O51 P5 O53 C531 -56.9(16) . . . . ?
O52 P5 O53 C531 -179.4(13) . . . . ?
C54 P5 O53 C531 73.1(14) . . . . ?
P5 O53 C531 C532 40(3) . . . . ?
C53 C52 C5 C66 -50.6(7) . . . . ?
C51 C52 C5 C66 134.0(5) . . . . ?
C67 O6 C61 C62 109.1(7) . . . . ?
C67 O6 C61 C66 -77.7(7) . . . . ?
C66 C61 C62 C63 -2.2(10) . . . . ?
O6 C61 C62 C63 170.7(6) . . . . ?
C66 C61 C62 C6 175.5(6) . . . . ?
O6 C61 C62 C6 -11.6(9) . . . . ?
C61 C62 C63 C64 -0.1(11) . . . . ?
C6 C62 C63 C64 -177.8(7) . . . . ?
C62 C63 C64 C65 2.5(11) . . . . ?
C62 C63 C64 P6 -175.3(6) . . . . ?
C63 C64 C65 C66 -2.7(11) . . . . ?
P6 C64 C65 C66 175.1(5) . . . . ?
C64 C65 C66 C61 0.6(10) . . . . ?
C64 C65 C66 C5 -179.6(6) . . . . ?
C62 C61 C66 C65 2.0(10) . . . . ?
O6 C61 C66 C65 -170.8(6) . . . . ?
C62 C61 C66 C5 -177.9(6) . . . . ?
O6 C61 C66 C5 9.4(9) . . . . ?
C52 C5 C66 C65 105.6(7) . . . . ?
C52 C5 C66 C61 -74.5(8) . . . . ?
C61 O6 C67 O67 3.3(9) . . . . ?
C61 O6 C67 C68 -177.0(5) . . . . ?
C65 C64 P6 O61' 20.6(8) . . . . ?
C63 C64 P6 O61' -161.6(6) . . . . ?
C65 C64 P6 O61 -176.0(6) . . . . ?
C63 C64 P6 O61 1.8(8) . . . . ?
C65 C64 P6 O63' 158.5(6) . . . . ?
C63 C64 P6 O63' -23.7(8) . . . . ?
C65 C64 P6 O62 -45.7(7) . . . . ?
C63 C64 P6 O62 132.2(7) . . . . ?
C65 C64 P6 O63 62.2(7) . . . . ?
C63 C64 P6 O63 -120.0(7) . . . . ?
C65 C64 P6 O62' -100.4(7) . . . . ?
C63 C64 P6 O62' 77.4(7) . . . . ?
O61' P6 O62 C621 173.2(16) . . . . ?
O61 P6 O62 C621 48.9(16) . . . . ?
O63' P6 O62 C621 68.4(16) . . . . ?
O63 P6 O62 C621 173.6(14) . . . . ?
O62' P6 O62 C621 7.8(14) . . . . ?
C64 P6 O62 C621 -79.3(15) . . . . ?
P6 O62 C621 C622 179.0(16) . . . . ?
O61' P6 O63 C631 -76.2(17) . . . . ?
O61 P6 O63 C631 49.0(17) . . . . ?
O63' P6 O63 C631 59.0(16) . . . . ?
O62 P6 O63 C631 -76.6(16) . . . . ?
O62' P6 O63 C631 -51(2) . . . . ?
C64 P6 O63 C631 168.9(15) . . . . ?
P6 O63 C631 C632 -165.0(15) . . . . ?
O61' P6 O62' C62' -54.0(13) . . . . ?
O61 P6 O62' C62' 178.0(12) . . . . ?
O63' P6 O62' C62' 179.1(11) . . . . ?
O62 P6 O62' C62' -40.3(11) . . . . ?
O63 P6 O62' C62' -71.8(17) . . . . ?
C64 P6 O62' C62' 68.3(11) . . . . ?
P6 O62' C62' C62" 116.7(18) . . . . ?
O61' P6 O63' C63' -39.5(17) . . . . ?
O61 P6 O63' C63' 85(2) . . . . ?
O62 P6 O63' C63' 37.0(18) . . . . ?
O63 P6 O63' C63' -72.3(16) . . . . ?
O62' P6 O63' C63' 82.0(16) . . . . ?
C64 P6 O63' C63' -174.9(15) . . . . ?
P6 O63' C63' C63" -179.5(15) . . . . ?
C63 C62 C6 C16 101.6(7) . . . . ?
C61 C62 C6 C16 -76.0(8) . . . . ?
C11 C16 C6 C62 169.9(5) . . . . ?
C15 C16 C6 C62 -10.4(8) . . . . ?
C6A C1A C2A C3A 0.0 . . . . ?
C7A C1A C2A C3A 178.3(14) . . . . ?
C1A C2A C3A C4A 0.0 . . . . ?
C2A C3A C4A C5A 0.0 . . . . ?
C3A C4A C5A C6A 0.0 . . . . ?
C4A C5A C6A C1A 0.0 . . . . ?
C2A C1A C6A C5A 0.0 . . . . ?
C7A C1A C6A C5A -178.3(15) . . . . ?
